data_7111555
loop_
_publ_author_name
'Melnick, Jonathan G.'
'Radosevich, Alexander T.'
'Villagr\'an, Dino'
'Nocera, Daniel G.'

_publ_section_title
;
 Decarbonylation of ethanol to methane, carbon monoxide and hydrogen by a
 [PNP]Ir complex
;
_journal_issue 1
_journal_name_full 'Chemical Communications'
_journal_page_first 79
_journal_page_last 81
_journal_paper_doi 10.1039/b914083b
_journal_volume 46
_journal_year 2010
_chemical_formula_sum 'C35 H53 Ir N4 P2'
_chemical_formula_weight 783.95
_chemical_name_systematic
;
?
;
_space_group_IT_number 2
_symmetry_cell_setting triclinic
_symmetry_space_group_name_Hall '-P 1'
_symmetry_space_group_name_H-M 'P -1'
_atom_sites_solution_hydrogens geom
_atom_sites_solution_primary direct
_atom_sites_solution_secondary difmap
_audit_creation_method SHELXL-97
_cell_angle_alpha 101.780(2)
_cell_angle_beta 93.376(2)
_cell_angle_gamma 93.801(2)
_cell_formula_units_Z 2
_cell_length_a 9.8992(12)
_cell_length_b 11.2251(14)
_cell_length_c 16.388(2)
_cell_measurement_reflns_used 9922
_cell_measurement_temperature 100(2)
_cell_measurement_theta_max 30.3.46
_cell_measurement_theta_min 2.347
_cell_volume 1773.9(4)
_computing_cell_refinement 'Bruker SAINT'
_computing_data_collection 'Bruker APEX2'
_computing_data_reduction 'Bruker SAINT'
_computing_molecular_graphics 'Bruker SHELXTL'
_computing_publication_material 'Bruker SHELXTL'
_computing_structure_refinement 'SHELXL-97 (Sheldrick, 1997)'
_computing_structure_solution 'SHELXS-97 (Sheldrick, 1990)'
_diffrn_ambient_temperature 100(2)
_diffrn_measured_fraction_theta_full 0.971
_diffrn_measured_fraction_theta_max 0.971
_diffrn_measurement_device_type 'Bruker APEX-II CCD'
_diffrn_measurement_method '\f and \w scans'
_diffrn_radiation_monochromator graphite
_diffrn_radiation_source 'fine-focus sealed tube'
_diffrn_radiation_type MoK\a
_diffrn_radiation_wavelength 0.71073
_diffrn_reflns_av_R_equivalents 0.0882
_diffrn_reflns_av_sigmaI/netI 0.0995
_diffrn_reflns_limit_h_max 14
_diffrn_reflns_limit_h_min -13
_diffrn_reflns_limit_k_max 15
_diffrn_reflns_limit_k_min -15
_diffrn_reflns_limit_l_max 23
_diffrn_reflns_limit_l_min -21
_diffrn_reflns_number 39573
_diffrn_reflns_theta_full 30.50
_diffrn_reflns_theta_max 30.50
_diffrn_reflns_theta_min 1.27
_diffrn_standards_number 0
_exptl_absorpt_coefficient_mu 3.882
_exptl_absorpt_correction_T_max 0.8296
_exptl_absorpt_correction_T_min 0.6975
_exptl_absorpt_correction_type multi-scan
_exptl_absorpt_process_details sadabs
_exptl_crystal_colour green
_exptl_crystal_density_diffrn 1.468
_exptl_crystal_density_method 'not measured'
_exptl_crystal_description plate
_exptl_crystal_F_000 796
_exptl_crystal_size_max 0.10
_exptl_crystal_size_mid 0.10
_exptl_crystal_size_min 0.05
_refine_diff_density_max 2.857
_refine_diff_density_min -0.890
_refine_diff_density_rms 0.182
_refine_ls_extinction_method none
_refine_ls_goodness_of_fit_ref 1.005
_refine_ls_hydrogen_treatment constr
_refine_ls_matrix_type full
_refine_ls_number_parameters 384
_refine_ls_number_reflns 10498
_refine_ls_number_restraints 0
_refine_ls_restrained_S_all 1.005
_refine_ls_R_factor_all 0.0861
_refine_ls_R_factor_gt 0.0535
_refine_ls_shift/su_max 0.005
_refine_ls_shift/su_mean 0.000
_refine_ls_structure_factor_coef Fsqd
_refine_ls_weighting_details 'calc w=1/[\s^2^(Fo^2^)+(0.0412P)^2^+0.0000P] where P=(Fo^2^+2Fc^2^)/3'
_refine_ls_weighting_scheme calc
_refine_ls_wR_factor_gt 0.0944
_refine_ls_wR_factor_ref 0.1085
_reflns_number_gt 7660
_reflns_number_total 10498
_reflns_threshold_expression >2sigma(I)
_cod_data_source_file b914083bsup1.cif
_cod_data_source_block irn2
_cod_depositor_comments
;
The following automatic conversions were performed:

'_symmetry_cell_setting' value 'Triclinic' changed to 'triclinic'
according to /home/saulius/struct/CIF-dictionaries/cif_core.dic
dictionary named 'cif_core.dic' version 2.4.2 from 2011-04-26.

Automatic conversion script
Id: cif_fix_values 1891 2012-01-12 08:04:46Z andrius 
;
_cod_original_sg_symbol_H-M P-1
_cod_database_code 7111555

loop_
_symmetry_equiv_pos_as_xyz
'x, y, z'
'-x, -y, -z'

loop_
_atom_site_label
_atom_site_type_symbol
_atom_site_fract_x
_atom_site_fract_y
_atom_site_fract_z
_atom_site_U_iso_or_equiv
_atom_site_adp_type
_atom_site_occupancy
_atom_site_symmetry_multiplicity
_atom_site_calc_flag
_atom_site_refinement_flags
Ir1 Ir 0.30749(2) 0.914755(19) 0.289936(14) 0.02560(7) Uani 1 1 d .
P1 P 0.50537(14) 1.03354(13) 0.29400(9) 0.0269(3) Uani 1 1 d .
P2 P 0.13218(13) 0.76657(12) 0.25931(9) 0.0246(3) Uani 1 1 d .
N1 N 0.3826(4) 0.8130(4) 0.1869(3) 0.0236(9) Uani 1 1 d .
N2 N 0.2287(5) 1.0111(5) 0.3799(3) 0.0462(14) Uani 1 1 d .
N3 N 0.1801(6) 1.0683(6) 0.4337(4) 0.0628(18) Uani 1 1 d .
C11 C 0.5611(5) 0.9746(5) 0.1917(3) 0.0252(11) Uani 1 1 d .
C12 C 0.4839(5) 0.8693(5) 0.1462(3) 0.0258(11) Uani 1 1 d .
C13 C 0.5063(5) 0.8324(5) 0.0615(3) 0.0270(11) Uani 1 1 d .
H13A H 0.4529 0.7643 0.0283 0.032 Uiso 1 1 calc R
C14 C 0.6047(5) 0.8933(5) 0.0252(4) 0.0305(12) Uani 1 1 d .
H14A H 0.6173 0.8649 -0.0323 0.037 Uiso 1 1 calc R
C15 C 0.6857(5) 0.9942(5) 0.0694(4) 0.0299(12) Uani 1 1 d .
C16 C 0.6613(5) 1.0334(5) 0.1530(4) 0.0282(12) Uani 1 1 d .
H16A H 0.7143 1.1025 0.1852 0.034 Uiso 1 1 calc R
C17 C 0.7928(6) 1.0586(5) 0.0275(4) 0.0371(14) Uani 1 1 d .
H17A H 0.8509 0.9987 -0.0014 0.056 Uiso 1 1 calc R
H17B H 0.8483 1.1193 0.0698 0.056 Uiso 1 1 calc R
H17C H 0.7484 1.0994 -0.0131 0.056 Uiso 1 1 calc R
C21 C 0.1997(5) 0.6558(5) 0.1794(3) 0.0244(11) Uani 1 1 d .
C22 C 0.3284(5) 0.6928(5) 0.1541(3) 0.0244(11) Uani 1 1 d .
C23 C 0.3936(5) 0.6020(5) 0.1033(3) 0.0282(12) Uani 1 1 d .
H23A H 0.4819 0.6214 0.0876 0.034 Uiso 1 1 calc R
C24 C 0.3339(6) 0.4854(5) 0.0753(3) 0.0318(13) Uani 1 1 d .
H24A H 0.3822 0.4273 0.0404 0.038 Uiso 1 1 calc R
C25 C 0.2053(6) 0.4492(5) 0.0960(3) 0.0305(12) Uani 1 1 d .
C26 C 0.1421(5) 0.5371(5) 0.1498(4) 0.0284(12) Uani 1 1 d .
H26A H 0.0557 0.5152 0.1672 0.034 Uiso 1 1 calc R
C27 C 0.1393(6) 0.3209(5) 0.0654(4) 0.0421(15) Uani 1 1 d .
H27A H 0.1468 0.2755 0.1104 0.063 Uiso 1 1 calc R
H27B H 0.1852 0.2796 0.0174 0.063 Uiso 1 1 calc R
H27C H 0.0433 0.3247 0.0485 0.063 Uiso 1 1 calc R
C31 C 0.5047(6) 1.2001(5) 0.3012(4) 0.0354(13) Uani 1 1 d .
H31A H 0.5963 1.2314 0.2885 0.042 Uiso 1 1 calc R
C32 C 0.4774(7) 1.2655(5) 0.3897(4) 0.0468(17) Uani 1 1 d .
H32A H 0.4777 1.3534 0.3921 0.070 Uiso 1 1 calc R
H32B H 0.5483 1.2502 0.4297 0.070 Uiso 1 1 calc R
H32C H 0.3887 1.2346 0.4038 0.070 Uiso 1 1 calc R
C33 C 0.4002(6) 1.2245(6) 0.2358(4) 0.0465(17) Uani 1 1 d .
H33A H 0.3997 1.3127 0.2395 0.070 Uiso 1 1 calc R
H33B H 0.3101 1.1914 0.2459 0.070 Uiso 1 1 calc R
H33C H 0.4238 1.1851 0.1800 0.070 Uiso 1 1 calc R
C41 C 0.6386(6) 1.0127(5) 0.3729(4) 0.0337(13) Uani 1 1 d .
H41A H 0.6076 1.0484 0.4290 0.040 Uiso 1 1 calc R
C42 C 0.6456(6) 0.8756(5) 0.3686(4) 0.0448(16) Uani 1 1 d .
H42A H 0.7153 0.8630 0.4103 0.067 Uiso 1 1 calc R
H42B H 0.6686 0.8360 0.3127 0.067 Uiso 1 1 calc R
H42C H 0.5573 0.8402 0.3800 0.067 Uiso 1 1 calc R
C43 C 0.7777(6) 1.0761(6) 0.3675(4) 0.0430(15) Uani 1 1 d .
H43A H 0.8411 1.0604 0.4116 0.064 Uiso 1 1 calc R
H43B H 0.7703 1.1642 0.3746 0.064 Uiso 1 1 calc R
H43C H 0.8111 1.0445 0.3127 0.064 Uiso 1 1 calc R
C51 C -0.0272(5) 0.8136(5) 0.2155(4) 0.0294(12) Uani 1 1 d .
H51A H -0.0639 0.8727 0.2614 0.035 Uiso 1 1 calc R
C52 C -0.1393(5) 0.7125(5) 0.1832(4) 0.0382(14) Uani 1 1 d .
H52A H -0.2189 0.7474 0.1620 0.057 Uiso 1 1 calc R
H52B H -0.1641 0.6728 0.2289 0.057 Uiso 1 1 calc R
H52C H -0.1071 0.6521 0.1381 0.057 Uiso 1 1 calc R
C53 C 0.0080(6) 0.8841(6) 0.1480(4) 0.0407(15) Uani 1 1 d .
H53A H -0.0752 0.9102 0.1241 0.061 Uiso 1 1 calc R
H53B H 0.0521 0.8313 0.1040 0.061 Uiso 1 1 calc R
H53C H 0.0698 0.9559 0.1728 0.061 Uiso 1 1 calc R
C61 C 0.0834(6) 0.6787(5) 0.3383(4) 0.0314(12) Uani 1 1 d .
H61A H 0.0198 0.6072 0.3102 0.038 Uiso 1 1 calc R
C62 C 0.0119(6) 0.7559(6) 0.4077(4) 0.0397(14) Uani 1 1 d .
H62A H -0.0132 0.7067 0.4483 0.060 Uiso 1 1 calc R
H62B H -0.0702 0.7841 0.3838 0.060 Uiso 1 1 calc R
H62C H 0.0729 0.8266 0.4358 0.060 Uiso 1 1 calc R
C63 C 0.2116(6) 0.6307(6) 0.3742(4) 0.0468(16) Uani 1 1 d .
H63A H 0.1864 0.5835 0.4159 0.070 Uiso 1 1 calc R
H63B H 0.2760 0.6998 0.4006 0.070 Uiso 1 1 calc R
H63C H 0.2537 0.5784 0.3290 0.070 Uiso 1 1 calc R
N4 N 0.5692(5) 0.5416(4) 0.2792(3) 0.0404(12) Uani 1 1 d .
H4A H 0.5323 0.5835 0.3225 0.049 Uiso 1 1 calc R
H4B H 0.5311 0.5353 0.2284 0.049 Uiso 1 1 calc R
C71 C 0.6885(6) 0.4849(5) 0.2911(4) 0.0304(12) Uani 1 1 d .
C72 C 0.7455(6) 0.4120(5) 0.2221(4) 0.0312(13) Uani 1 1 d .
C73 C 0.8612(5) 0.3533(5) 0.2378(4) 0.0329(13) Uani 1 1 d .
H73A H 0.9005 0.3054 0.1919 0.040 Uiso 1 1 calc R
C74 C 0.9216(6) 0.3620(5) 0.3180(4) 0.0335(13) Uani 1 1 d .
C75 C 0.8634(6) 0.4334(5) 0.3840(4) 0.0340(13) Uani 1 1 d .
H75A H 0.9032 0.4404 0.4391 0.041 Uiso 1 1 calc R
C76 C 0.7492(6) 0.4950(5) 0.3722(4) 0.0307(12) Uani 1 1 d .
C77 C 0.6817(6) 0.3999(6) 0.1353(4) 0.0415(15) Uani 1 1 d .
H77A H 0.7365 0.3510 0.0953 0.062 Uiso 1 1 calc R
H77B H 0.6768 0.4812 0.1225 0.062 Uiso 1 1 calc R
H77C H 0.5899 0.3597 0.1313 0.062 Uiso 1 1 calc R
C78 C 1.0471(6) 0.2962(6) 0.3309(4) 0.0455(16) Uani 1 1 d .
H78A H 1.0565 0.2859 0.3889 0.068 Uiso 1 1 calc R
H78B H 1.1272 0.3442 0.3192 0.068 Uiso 1 1 calc R
H78C H 1.0387 0.2159 0.2930 0.068 Uiso 1 1 calc R
C79 C 0.6883(6) 0.5710(5) 0.4454(4) 0.0385(14) Uani 1 1 d .
H79A H 0.7319 0.5572 0.4976 0.058 Uiso 1 1 calc R
H79B H 0.5907 0.5478 0.4429 0.058 Uiso 1 1 calc R
H79C H 0.7027 0.6576 0.4434 0.058 Uiso 1 1 calc R

loop_
_atom_site_aniso_label
_atom_site_aniso_U_11
_atom_site_aniso_U_22
_atom_site_aniso_U_33
_atom_site_aniso_U_23
_atom_site_aniso_U_13
_atom_site_aniso_U_12
Ir1 0.02372(10) 0.02795(11) 0.02392(12) 0.00181(8) 0.00622(8) 0.00075(7)
P1 0.0252(7) 0.0289(7) 0.0258(8) 0.0030(6) 0.0058(6) 0.0017(6)
P2 0.0220(6) 0.0266(7) 0.0251(8) 0.0039(6) 0.0048(5) 0.0019(5)
N1 0.021(2) 0.029(2) 0.022(2) 0.0067(18) 0.0061(17) 0.0039(17)
N2 0.054(3) 0.038(3) 0.043(3) -0.003(2) 0.024(3) -0.010(2)
N3 0.067(4) 0.058(4) 0.060(4) -0.003(3) 0.031(3) 0.008(3)
C11 0.023(2) 0.025(3) 0.030(3) 0.007(2) 0.008(2) 0.005(2)
C12 0.021(2) 0.031(3) 0.028(3) 0.009(2) 0.008(2) 0.010(2)
C13 0.026(3) 0.027(3) 0.027(3) 0.002(2) 0.005(2) 0.006(2)
C14 0.031(3) 0.038(3) 0.026(3) 0.010(2) 0.010(2) 0.013(2)
C15 0.023(3) 0.034(3) 0.037(3) 0.013(3) 0.011(2) 0.012(2)
C16 0.025(3) 0.030(3) 0.031(3) 0.006(2) 0.007(2) 0.005(2)
C17 0.036(3) 0.044(3) 0.037(4) 0.015(3) 0.018(3) 0.010(3)
C21 0.023(2) 0.030(3) 0.021(3) 0.004(2) 0.007(2) 0.006(2)
C22 0.024(3) 0.027(3) 0.023(3) 0.007(2) 0.002(2) 0.004(2)
C23 0.030(3) 0.030(3) 0.024(3) 0.004(2) 0.003(2) 0.007(2)
C24 0.043(3) 0.035(3) 0.020(3) 0.006(2) 0.007(2) 0.018(3)
C25 0.035(3) 0.026(3) 0.028(3) 0.001(2) 0.004(2) 0.002(2)
C26 0.022(2) 0.027(3) 0.036(3) 0.004(2) 0.007(2) 0.002(2)
C27 0.045(4) 0.035(3) 0.041(4) -0.004(3) 0.009(3) -0.001(3)
C31 0.041(3) 0.029(3) 0.037(4) 0.007(3) 0.015(3) 0.005(2)
C32 0.062(4) 0.028(3) 0.047(4) -0.003(3) 0.024(3) -0.006(3)
C33 0.051(4) 0.037(3) 0.059(5) 0.018(3) 0.017(3) 0.016(3)
C41 0.033(3) 0.036(3) 0.027(3) 0.000(3) -0.004(2) -0.003(2)
C42 0.043(4) 0.041(4) 0.052(4) 0.013(3) -0.001(3) 0.008(3)
C43 0.036(3) 0.045(4) 0.042(4) 0.000(3) -0.008(3) -0.005(3)
C51 0.023(3) 0.031(3) 0.036(3) 0.007(2) 0.011(2) 0.008(2)
C52 0.026(3) 0.047(4) 0.043(4) 0.011(3) 0.001(3) 0.004(3)
C53 0.028(3) 0.052(4) 0.050(4) 0.027(3) 0.004(3) 0.003(3)
C61 0.034(3) 0.030(3) 0.030(3) 0.005(2) 0.008(2) -0.002(2)
C62 0.041(3) 0.049(4) 0.031(3) 0.009(3) 0.014(3) -0.003(3)
C63 0.053(4) 0.056(4) 0.040(4) 0.027(3) 0.009(3) 0.013(3)
N4 0.043(3) 0.045(3) 0.034(3) 0.004(2) 0.006(2) 0.014(2)
C71 0.037(3) 0.024(3) 0.031(3) 0.006(2) 0.008(3) 0.001(2)
C72 0.035(3) 0.025(3) 0.032(3) 0.003(2) 0.006(2) -0.009(2)
C73 0.031(3) 0.032(3) 0.036(4) 0.005(3) 0.012(3) 0.000(2)
C74 0.030(3) 0.031(3) 0.039(4) 0.005(3) 0.003(3) -0.001(2)
C75 0.038(3) 0.033(3) 0.031(3) 0.008(3) 0.000(3) -0.002(2)
C76 0.039(3) 0.021(3) 0.030(3) 0.003(2) 0.004(3) -0.004(2)
C77 0.048(4) 0.043(4) 0.031(4) -0.001(3) 0.001(3) 0.007(3)
C78 0.043(4) 0.047(4) 0.046(4) 0.008(3) 0.001(3) 0.010(3)
C79 0.050(4) 0.036(3) 0.030(3) 0.004(3) 0.009(3) 0.006(3)

loop_
_atom_type_symbol
_atom_type_description
_atom_type_scat_dispersion_real
_atom_type_scat_dispersion_imag
_atom_type_scat_source
C C 0.0033 0.0016 'International Tables Vol C Tables 4.2.6.8 and 6.1.1.4'
H H 0.0000 0.0000 'International Tables Vol C Tables 4.2.6.8 and 6.1.1.4'
N N 0.0061 0.0033 'International Tables Vol C Tables 4.2.6.8 and 6.1.1.4'
P P 0.1023 0.0942 'International Tables Vol C Tables 4.2.6.8 and 6.1.1.4'
Ir Ir -1.4442 7.9887 'International Tables Vol C Tables 4.2.6.8 and 6.1.1.4'

loop_
_geom_angle_atom_site_label_1
_geom_angle_atom_site_label_2
_geom_angle_atom_site_label_3
_geom_angle
N2 Ir1 N1 176.1(2)
N2 Ir1 P2 95.46(16)
N1 Ir1 P2 83.02(12)
N2 Ir1 P1 98.57(16)
N1 Ir1 P1 82.98(12)
P2 Ir1 P1 165.97(5)
C11 P1 C31 104.9(3)
C11 P1 C41 108.1(3)
C31 P1 C41 106.2(3)
C11 P1 Ir1 100.89(18)
C31 P1 Ir1 120.9(2)
C41 P1 Ir1 114.70(19)
C21 P2 C61 104.1(2)
C21 P2 C51 108.5(2)
C61 P2 C51 106.3(2)
C21 P2 Ir1 101.35(17)
C61 P2 Ir1 120.17(19)
C51 P2 Ir1 115.23(18)
C22 N1 C12 120.9(4)
C22 N1 Ir1 120.5(3)
C12 N1 Ir1 118.5(3)
N3 N2 Ir1 179.2(6)
C16 C11 C12 120.0(5)
C16 C11 P1 124.8(4)
C12 C11 P1 114.7(4)
C13 C12 C11 117.2(5)
C13 C12 N1 124.2(5)
C11 C12 N1 118.5(5)
C14 C13 C12 121.2(5)
C13 C14 C15 122.8(5)
C14 C15 C16 116.2(5)
C14 C15 C17 121.3(5)
C16 C15 C17 122.5(5)
C15 C16 C11 122.5(5)
C26 C21 C22 120.3(5)
C26 C21 P2 124.3(4)
C22 C21 P2 114.9(4)
C23 C22 N1 125.9(5)
C23 C22 C21 116.0(5)
N1 C22 C21 117.9(4)
C24 C23 C22 122.1(5)
C23 C24 C25 122.6(5)
C26 C25 C24 115.9(5)
C26 C25 C27 121.4(5)
C24 C25 C27 122.7(5)
C21 C26 C25 123.0(5)
C33 C31 C32 111.8(5)
C33 C31 P1 109.3(4)
C32 C31 P1 110.9(4)
C43 C41 C42 111.9(5)
C43 C41 P1 115.2(4)
C42 C41 P1 108.5(4)
C52 C51 C53 111.4(5)
C52 C51 P2 116.3(4)
C53 C51 P2 108.2(3)
C62 C61 C63 110.8(5)
C62 C61 P2 111.4(4)
C63 C61 P2 109.0(4)
N4 C71 C76 119.9(5)
N4 C71 C72 120.6(5)
C76 C71 C72 119.4(5)
C73 C72 C71 118.3(5)
C73 C72 C77 121.6(5)
C71 C72 C77 120.1(5)
C74 C73 C72 122.7(5)
C75 C74 C73 117.6(5)
C75 C74 C78 122.2(6)
C73 C74 C78 120.2(5)
C76 C75 C74 122.3(6)
C75 C76 C71 119.6(5)
C75 C76 C79 120.8(5)
C71 C76 C79 119.6(5)

loop_
_geom_bond_atom_site_label_1
_geom_bond_atom_site_label_2
_geom_bond_distance
Ir1 N2 1.884(5)
Ir1 N1 2.044(4)
Ir1 P2 2.2812(14)
Ir1 P1 2.2851(14)
P1 C11 1.805(5)
P1 C31 1.849(6)
P1 C41 1.852(6)
P2 C21 1.805(5)
P2 C61 1.847(6)
P2 C51 1.848(5)
N1 C22 1.404(6)
N1 C12 1.421(6)
N2 N3 1.131(7)
C11 C16 1.408(7)
C11 C12 1.410(7)
C12 C13 1.401(7)
C13 C14 1.384(7)
C14 C15 1.387(8)
C15 C16 1.392(7)
C15 C17 1.518(7)
C21 C26 1.392(7)
C21 C22 1.424(7)
C22 C23 1.398(7)
C23 C24 1.376(7)
C24 C25 1.393(8)
C25 C26 1.391(7)
C25 C27 1.514(8)
C31 C33 1.523(8)
C31 C32 1.534(8)
C41 C43 1.523(8)
C41 C42 1.532(8)
C51 C52 1.523(7)
C51 C53 1.528(8)
C61 C62 1.524(8)
C61 C63 1.542(8)
N4 C71 1.400(7)
C71 C76 1.406(8)
C71 C72 1.423(7)
C72 C73 1.395(8)
C72 C77 1.499(8)
C73 C74 1.394(8)
C74 C75 1.386(8)
C74 C78 1.512(8)
C75 C76 1.388(8)
C76 C79 1.505(7)
